data_7042450
loop_
_publ_author_name
'Zhang, Xiangyu'
'Wu, Hongping'
'Liu, Qiong'
'Dong, Xiaoyu'
'Chen, Yunlei'
'Yang, Zhihua'
'Wen, Xiao-Dong'
'Pan, Shilie'

_publ_section_title
;
 Application of the dimensional reduction formalism to
 Pb9-xBax[Li2(P2O7)2(P4O13)2] (x = 0, 2, 6, 7): a series of phosphates
 with two types of isolated polyphosphate groups.
;
_journal_issue 14
_journal_name_full 'Dalton transactions (Cambridge, England : 2003)'
_journal_page_first 4678
_journal_page_last 4684
_journal_paper_doi 10.1039/c7dt00509a
_journal_volume 46
_journal_year 2017
_chemical_formula_sum 'Ba6 Li2 O40 P12 Pb3'
_chemical_formula_weight 2471.13
_chemical_name_systematic
; 
 ? 
;
_space_group_IT_number 2
_symmetry_cell_setting triclinic
_symmetry_space_group_name_Hall '-P 1'
_symmetry_space_group_name_H-M 'P -1'
_atom_sites_solution_primary direct
_atom_sites_solution_secondary difmap
_audit_creation_method SHELXL-97
_audit_update_record
;
2017-02-06 deposited with the CCDC.
2017-03-13 downloaded from the CCDC.
;
_cell_angle_alpha 80.356(3)
_cell_angle_beta 84.680(3)
_cell_angle_gamma 78.446(3)
_cell_formula_units_Z 1
_cell_length_a 7.5293(4)
_cell_length_b 7.8246(4)
_cell_length_c 15.7265(9)
_cell_measurement_reflns_used 4866
_cell_measurement_temperature 293(2)
_cell_measurement_theta_max 27.46
_cell_measurement_theta_min 3.17
_cell_volume 893.22(8)
_computing_structure_refinement 'SHELXL-97 (Sheldrick, 1997)'
_computing_structure_solution 'SHELXS-97 (Sheldrick, 1990)'
_diffrn_ambient_temperature 293(2)
_diffrn_measured_fraction_theta_full 0.988
_diffrn_measured_fraction_theta_max 0.988
_diffrn_measurement_device_type 'CCD area detector'
_diffrn_measurement_method 'phi and omega scans'
_diffrn_radiation_monochromator graphite
_diffrn_radiation_source 'fine-focus sealed tube'
_diffrn_radiation_type MoK\a
_diffrn_radiation_wavelength 0.71073
_diffrn_reflns_av_R_equivalents 0.0311
_diffrn_reflns_av_sigmaI/netI 0.0347
_diffrn_reflns_limit_h_max 9
_diffrn_reflns_limit_h_min -9
_diffrn_reflns_limit_k_max 10
_diffrn_reflns_limit_k_min -10
_diffrn_reflns_limit_l_max 20
_diffrn_reflns_limit_l_min -20
_diffrn_reflns_number 11470
_diffrn_reflns_theta_full 27.51
_diffrn_reflns_theta_max 27.51
_diffrn_reflns_theta_min 2.63
_exptl_absorpt_coefficient_mu 21.252
_exptl_absorpt_correction_T_max 0.2033
_exptl_absorpt_correction_T_min 0.1107
_exptl_absorpt_correction_type multi-scan
_exptl_absorpt_process_details sadabs
_exptl_crystal_colour colorless
_exptl_crystal_density_diffrn 4.594
_exptl_crystal_density_method 'not measured'
_exptl_crystal_description block
_exptl_crystal_F_000 1088
_exptl_crystal_size_max 0.19
_exptl_crystal_size_mid 0.15
_exptl_crystal_size_min 0.11
_refine_diff_density_max 4.177
_refine_diff_density_min -5.595
_refine_diff_density_rms 0.446
_refine_ls_extinction_coef 0.00046(11)
_refine_ls_extinction_expression Fc^*^=kFc[1+0.001xFc^2^\l^3^/sin(2\q)]^-1/4^
_refine_ls_extinction_method SHELXL
_refine_ls_goodness_of_fit_ref 1.076
_refine_ls_matrix_type full
_refine_ls_number_parameters 287
_refine_ls_number_reflns 4067
_refine_ls_number_restraints 0
_refine_ls_restrained_S_all 1.076
_refine_ls_R_factor_all 0.0495
_refine_ls_R_factor_gt 0.0452
_refine_ls_shift/su_max 0.000
_refine_ls_shift/su_mean 0.000
_refine_ls_structure_factor_coef Fsqd
_refine_ls_weighting_details 'calc w=1/[\s^2^(Fo^2^)+(0.0463P)^2^+46.3037P] where P=(Fo^2^+2Fc^2^)/3'
_refine_ls_weighting_scheme calc
_refine_ls_wR_factor_gt 0.1195
_refine_ls_wR_factor_ref 0.1225
_reflns_number_gt 3709
_reflns_number_total 4067
_reflns_threshold_expression >2sigma(I)
_cod_data_source_file c7dt00509a2.cif
_cod_data_source_block zxy2015111302_0m
_cod_depositor_comments
;
The following automatic conversions were performed:

'_symmetry_cell_setting' value 'Triclinic' changed to 'triclinic'
according to
/home/data/users/saulius/crontab/automatic-downloads/rss-feeds/RSC/lib/dictionaries/cif_core.dic
dictionary named 'cif_core.dic' version 2.4.2 from 2011-04-26.

Automatic conversion script
Id: cif_fix_values 4973 2017-02-22 13:04:09Z antanas 

 Adding full bibliography for 7042447--7042450.cif.
;
_cod_original_sg_symbol_H-M P-1
_cod_database_code 7042450

loop_
_symmetry_equiv_pos_as_xyz
'x, y, z'
'-x, -y, -z'

loop_
_atom_site_label
_atom_site_type_symbol
_atom_site_fract_x
_atom_site_fract_y
_atom_site_fract_z
_atom_site_U_iso_or_equiv
_atom_site_adp_type
_atom_site_occupancy
_atom_site_symmetry_multiplicity
_atom_site_calc_flag
_atom_site_refinement_flags
Li1 Li 0.005(3) 0.494(3) 0.3092(13) 0.020(5) Uani 1 1 d .
Pb1 Pb 1.0000 1.0000 0.0000 0.0361(2) Uani 1 2 d S
Pb2 Pb 0.60853(7) 0.69860(6) -0.00391(3) 0.01765(16) Uani 1 1 d .
Ba1 Ba 0.58947(9) 0.33357(9) 0.25141(4) 0.01128(17) Uani 1 1 d .
Ba2 Ba 0.23615(9) 0.64561(8) 0.49348(4) 0.00687(16) Uani 1 1 d .
Ba3 Ba 0.16357(9) 0.00687(9) 0.24507(4) 0.01161(17) Uani 1 1 d .
P1 P 1.0304(4) 0.5916(4) -0.12274(19) 0.0109(6) Uani 1 1 d .
P2 P 0.7270(4) 0.7415(4) 0.57548(19) 0.0111(6) Uani 1 1 d .
P3 P 0.8176(4) 0.9513(4) 0.40843(19) 0.0108(6) Uani 1 1 d .
P4 P 0.6145(4) 0.7422(4) 0.32400(19) 0.0114(6) Uani 1 1 d .
P5 P 0.6674(4) 0.9674(4) 0.15836(19) 0.0115(6) Uani 1 1 d .
P6 P 0.7805(4) 0.3661(4) -0.1450(2) 0.0136(6) Uani 1 1 d .
O1 O 0.9488(12) 0.4116(11) -0.1011(6) 0.0156(17) Uani 1 1 d .
O2 O 0.9055(12) 0.6135(12) 0.5715(6) 0.0168(18) Uani 1 1 d .
O3 O 0.7544(12) 0.9214(11) 0.5074(5) 0.0144(17) Uani 1 1 d .
O4 O 0.8970(12) 0.7324(12) -0.0797(6) 0.0162(17) Uani 1 1 d .
O5 O 0.6565(14) 0.7829(12) 0.2219(6) 0.021(2) Uani 1 1 d .
O6 O 0.4891(13) 1.0912(12) 0.1714(6) 0.0209(19) Uani 1 1 d .
O7 O 0.9933(12) 0.8324(13) 0.3896(6) 0.0207(19) Uani 1 1 d .
O8 O 0.8120(14) 1.1441(12) 0.3818(6) 0.0213(19) Uani 1 1 d .
O9 O 0.6842(14) 0.8062(12) 0.6610(5) 0.0199(19) Uani 1 1 d .
O10 O 0.4166(13) 0.7478(13) 0.3420(6) 0.0214(19) Uani 1 1 d .
O11 O 0.6608(12) 0.9052(11) 0.3603(6) 0.0161(17) Uani 1 1 d .
O12 O 1.2158(13) 0.5470(12) -0.0865(6) 0.0187(18) Uani 1 1 d .
O13 O 1.0409(13) 0.6439(12) -0.2196(5) 0.0173(18) Uani 1 1 d .
O14 O 0.7684(14) 0.1803(12) -0.1029(6) 0.023(2) Uani 1 1 d .
O15 O 0.6139(13) 0.4965(14) -0.1186(7) 0.028(2) Uani 1 1 d .
O16 O 0.5750(13) 0.6698(12) 0.5450(6) 0.0215(19) Uani 1 1 d .
O17 O 0.7410(13) 0.5731(12) 0.3532(6) 0.0184(18) Uani 1 1 d .
O18 O 0.8214(16) 0.3794(16) -0.2401(6) 0.031(3) Uani 1 1 d .
O19 O 0.6945(15) 0.9142(13) 0.0691(6) 0.024(2) Uani 1 1 d .
O20 O 0.8279(14) 1.0359(14) 0.1813(7) 0.027(2) Uani 1 1 d .

loop_
_atom_site_aniso_label
_atom_site_aniso_U_11
_atom_site_aniso_U_22
_atom_site_aniso_U_33
_atom_site_aniso_U_23
_atom_site_aniso_U_13
_atom_site_aniso_U_12
Li1 0.016(11) 0.038(13) 0.010(10) -0.008(9) 0.002(8) -0.009(9)
Pb1 0.0199(4) 0.0517(6) 0.0314(4) 0.0093(4) -0.0026(3) -0.0067(4)
Pb2 0.0196(3) 0.0165(3) 0.0177(3) -0.00282(18) -0.00070(18) -0.00532(18)
Ba1 0.0099(3) 0.0135(3) 0.0102(3) 0.0020(2) -0.0015(2) -0.0043(2)
Ba2 0.0065(3) 0.0073(3) 0.0057(3) 0.0001(2) -0.0013(2) 0.0010(2)
Ba3 0.0100(3) 0.0130(3) 0.0117(3) -0.0005(2) -0.0005(2) -0.0033(2)
P1 0.0094(13) 0.0135(13) 0.0097(13) -0.0011(11) 0.0005(10) -0.0028(11)
P2 0.0114(14) 0.0126(13) 0.0091(13) 0.0000(11) -0.0002(10) -0.0033(11)
P3 0.0115(14) 0.0110(13) 0.0100(13) 0.0011(10) -0.0012(11) -0.0043(11)
P4 0.0135(14) 0.0101(13) 0.0107(13) 0.0016(10) -0.0021(11) -0.0045(11)
P5 0.0126(14) 0.0124(13) 0.0096(13) -0.0008(11) 0.0015(11) -0.0045(11)
P6 0.0137(15) 0.0127(14) 0.0149(14) -0.0030(11) -0.0003(11) -0.0033(11)
O1 0.015(4) 0.013(4) 0.016(4) 0.002(3) 0.001(3) 0.000(3)
O2 0.015(4) 0.017(4) 0.017(4) -0.001(3) 0.000(3) -0.001(3)
O3 0.015(4) 0.017(4) 0.010(4) 0.002(3) 0.000(3) -0.002(3)
O4 0.015(4) 0.017(4) 0.017(4) -0.005(3) 0.001(3) -0.002(3)
O5 0.038(6) 0.012(4) 0.013(4) 0.002(3) -0.003(4) -0.007(4)
O6 0.016(5) 0.022(5) 0.021(5) -0.002(4) 0.004(4) 0.002(4)
O7 0.009(4) 0.026(5) 0.023(5) 0.000(4) 0.001(3) 0.000(4)
O8 0.028(5) 0.017(4) 0.020(5) -0.001(4) -0.002(4) -0.008(4)
O9 0.032(5) 0.020(4) 0.007(4) -0.004(3) 0.004(4) -0.007(4)
O10 0.017(5) 0.022(5) 0.026(5) -0.001(4) -0.006(4) -0.006(4)
O11 0.019(4) 0.012(4) 0.018(4) -0.004(3) -0.007(3) 0.000(3)
O12 0.019(5) 0.018(4) 0.018(4) 0.003(3) -0.005(4) -0.004(4)
O13 0.023(5) 0.018(4) 0.010(4) 0.004(3) -0.002(3) -0.007(4)
O14 0.028(5) 0.015(4) 0.027(5) 0.002(4) -0.002(4) -0.007(4)
O15 0.015(5) 0.026(5) 0.044(6) -0.014(5) -0.006(4) 0.003(4)
O16 0.019(5) 0.020(4) 0.028(5) -0.001(4) -0.008(4) -0.007(4)
O17 0.022(5) 0.016(4) 0.013(4) 0.001(3) -0.005(4) 0.003(4)
O18 0.041(6) 0.049(7) 0.016(5) -0.006(4) 0.005(4) -0.037(6)
O19 0.035(6) 0.025(5) 0.011(4) -0.001(4) 0.002(4) -0.009(4)
O20 0.021(5) 0.029(5) 0.035(6) 0.000(4) -0.008(4) -0.012(4)

loop_
_atom_type_symbol
_atom_type_description
_atom_type_scat_dispersion_real
_atom_type_scat_dispersion_imag
_atom_type_scat_source
Ba Ba -0.3244 2.2819 'International Tables Vol C Tables 4.2.6.8 and 6.1.1.4'
Li Li -0.0003 0.0001 'International Tables Vol C Tables 4.2.6.8 and 6.1.1.4'
O O 0.0106 0.0060 'International Tables Vol C Tables 4.2.6.8 and 6.1.1.4'
P P 0.1023 0.0942 'International Tables Vol C Tables 4.2.6.8 and 6.1.1.4'
Pb Pb -3.3944 10.1111 'International Tables Vol C Tables 4.2.6.8 and 6.1.1.4'

loop_
_geom_angle_atom_site_label_1
_geom_angle_atom_site_label_2
_geom_angle_atom_site_label_3
_geom_angle
_geom_angle_site_symmetry_1
_geom_angle_site_symmetry_3
O18 Li1 O13 97.6(10) 2_665 2_665
O18 Li1 O2 111.7(11) 2_665 2_666
O13 Li1 O2 124.9(13) 2_665 2_666
O18 Li1 O17 132.4(14) 2_665 1_455
O13 Li1 O17 98.3(10) 2_665 1_455
O2 Li1 O17 94.7(9) 2_666 1_455
O18 Li1 P2 96.0(9) 2_665 2_666
O13 Li1 P2 107.5(10) 2_665 2_666
O2 Li1 P2 28.0(4) 2_666 2_666
O17 Li1 P2 121.0(9) 1_455 2_666
O18 Li1 P6 22.7(4) 2_665 2_665
O13 Li1 P6 75.4(7) 2_665 2_665
O2 Li1 P6 129.5(10) 2_666 2_665
O17 Li1 P6 130.7(11) 1_455 2_665
P2 Li1 P6 107.1(7) 2_666 2_665
O18 Li1 Ba2 153.7(10) 2_665 2_566
O13 Li1 Ba2 108.3(9) 2_665 2_566
O2 Li1 Ba2 49.0(5) 2_666 2_566
O17 Li1 Ba2 49.0(5) 1_455 2_566
P2 Li1 Ba2 72.5(5) 2_666 2_566
P6 Li1 Ba2 176.2(8) 2_665 2_566
O18 Li1 Ba1 132.3(9) 2_665 1_455
O13 Li1 Ba1 45.5(5) 2_665 1_455
O2 Li1 Ba1 114.6(9) 2_666 1_455
O17 Li1 Ba1 53.6(6) 1_455 1_455
P2 Li1 Ba1 120.5(7) 2_666 1_455
P6 Li1 Ba1 110.7(6) 2_665 1_455
Ba2 Li1 Ba1 72.3(4) 2_566 1_455
O18 Li1 Ba2 79.6(7) 2_665 .
O13 Li1 Ba2 161.6(11) 2_665 .
O2 Li1 Ba2 43.0(5) 2_666 .
O17 Li1 Ba2 96.8(7) 1_455 .
P2 Li1 Ba2 55.3(4) 2_666 .
P6 Li1 Ba2 102.3(6) 2_665 .
Ba2 Li1 Ba2 74.4(4) 2_566 .
Ba1 Li1 Ba2 145.4(6) 1_455 .
O18 Li1 Ba3 101.8(9) 2_665 .
O13 Li1 Ba3 41.1(6) 2_665 .
O2 Li1 Ba3 86.5(8) 2_666 .
O17 Li1 Ba3 119.2(9) 1_455 .
P2 Li1 Ba3 66.4(5) 2_666 .
P6 Li1 Ba3 88.1(5) 2_665 .
Ba2 Li1 Ba3 95.1(6) 2_566 .
Ba1 Li1 Ba3 70.9(4) 1_455 .
Ba2 Li1 Ba3 121.4(6) . .
O14 Pb1 O14 180.0(6) 1_565 2_765
O14 Pb1 O19 103.1(3) 1_565 2_775
O14 Pb1 O19 76.9(3) 2_765 2_775
O14 Pb1 O19 76.9(3) 1_565 .
O14 Pb1 O19 103.1(3) 2_765 .
O19 Pb1 O19 180.000(1) 2_775 .
O14 Pb1 Ba3 41.6(2) 1_565 2_665
O14 Pb1 Ba3 138.4(2) 2_765 2_665
O19 Pb1 Ba3 90.0(2) 2_775 2_665
O19 Pb1 Ba3 90.0(2) . 2_665
O14 Pb1 Ba3 138.4(2) 1_565 1_665
O14 Pb1 Ba3 41.6(2) 2_765 1_665
O19 Pb1 Ba3 90.0(2) 2_775 1_665
O19 Pb1 Ba3 90.0(2) . 1_665
Ba3 Pb1 Ba3 180.0 2_665 1_665
O19 Pb2 O4 78.9(3) . .
O19 Pb2 O12 92.9(3) . 2_765
O4 Pb2 O12 85.2(3) . 2_765
O19 Pb2 O15 159.3(3) . .
O4 Pb2 O15 80.8(3) . .
O12 Pb2 O15 89.2(3) 2_765 .
O9 Ba1 O6 67.4(3) 2_666 1_545
O9 Ba1 O15 93.9(3) 2_666 2_665
O6 Ba1 O15 71.2(3) 1_545 2_665
O9 Ba1 O8 87.4(3) 2_666 1_545
O6 Ba1 O8 106.3(3) 1_545 1_545
O15 Ba1 O8 176.4(3) 2_665 1_545
O9 Ba1 O13 152.6(3) 2_666 2_765
O6 Ba1 O13 113.7(3) 1_545 2_765
O15 Ba1 O13 112.6(3) 2_665 2_765
O8 Ba1 O13 65.7(3) 1_545 2_765
O9 Ba1 O20 104.6(3) 2_666 1_545
O6 Ba1 O20 52.7(3) 1_545 1_545
O15 Ba1 O20 104.3(3) 2_665 1_545
O8 Ba1 O20 72.1(3) 1_545 1_545
O13 Ba1 O20 63.5(3) 2_765 1_545
O9 Ba1 O12 150.8(3) 2_666 2_765
O6 Ba1 O12 87.7(3) 1_545 2_765
O15 Ba1 O12 62.5(3) 2_665 2_765
O8 Ba1 O12 115.2(3) 1_545 2_765
O13 Ba1 O12 51.3(2) 2_765 2_765
O20 Ba1 O12 68.3(3) 1_545 2_765
O9 Ba1 O17 112.9(3) 2_666 .
O6 Ba1 O17 172.8(3) 1_545 .
O15 Ba1 O17 115.6(3) 2_665 .
O8 Ba1 O17 66.8(2) 1_545 .
O13 Ba1 O17 62.4(2) 2_765 .
O20 Ba1 O17 121.5(3) 1_545 .
O12 Ba1 O17 93.7(2) 2_765 .
O9 Ba1 O16 48.5(2) 2_666 2_666
O6 Ba1 O16 114.1(3) 1_545 2_666
O15 Ba1 O16 121.1(3) 2_665 2_666
O8 Ba1 O16 62.1(3) 1_545 2_666
O13 Ba1 O16 116.2(2) 2_765 2_666
O20 Ba1 O16 125.7(3) 1_545 2_666
O12 Ba1 O16 158.2(2) 2_765 2_666
O17 Ba1 O16 65.0(2) . 2_666
O9 Ba1 P5 84.12(19) 2_666 1_545
O6 Ba1 P5 26.1(2) 1_545 1_545
O15 Ba1 P5 89.0(2) 2_665 1_545
O8 Ba1 P5 87.8(2) 1_545 1_545
O13 Ba1 P5 89.55(19) 2_765 1_545
O20 Ba1 P5 26.74(19) 1_545 1_545
O12 Ba1 P5 78.85(18) 2_765 1_545
O17 Ba1 P5 147.62(18) . 1_545
O16 Ba1 P5 121.45(17) 2_666 1_545
O9 Ba1 P1 165.4(2) 2_666 2_765
O6 Ba1 P1 99.8(2) 1_545 2_765
O15 Ba1 P1 88.3(2) 2_665 2_765
O8 Ba1 P1 89.6(2) 1_545 2_765
O13 Ba1 P1 25.50(18) 2_765 2_765
O20 Ba1 P1 60.9(2) 1_545 2_765
O12 Ba1 P1 25.95(18) 2_765 2_765
O17 Ba1 P1 78.82(18) . 2_765
O16 Ba1 P1 140.32(17) 2_666 2_765
P5 Ba1 P1 81.44(7) 1_545 2_765
O9 Ba1 P2 23.70(19) 2_666 2_666
O6 Ba1 P2 91.0(2) 1_545 2_666
O15 Ba1 P2 104.6(2) 2_665 2_666
O8 Ba1 P2 77.8(2) 1_545 2_666
O13 Ba1 P2 140.10(18) 2_765 2_666
O20 Ba1 P2 120.7(2) 1_545 2_666
O12 Ba1 P2 166.73(18) 2_765 2_666
O17 Ba1 P2 89.26(18) . 2_666
O16 Ba1 P2 25.54(16) 2_666 2_666
P5 Ba1 P2 105.25(7) 1_545 2_666
P1 Ba1 P2 165.42(7) 2_765 2_666
O7 Ba2 O2 72.9(3) 1_455 1_455
O7 Ba2 O17 140.3(3) 1_455 2_666
O2 Ba2 O17 67.5(3) 1_455 2_666
O7 Ba2 O10 73.0(3) 1_455 .
O2 Ba2 O10 144.8(3) 1_455 .
O17 Ba2 O10 145.3(3) 2_666 .
O7 Ba2 O8 98.9(3) 1_455 2_676
O2 Ba2 O8 75.4(3) 1_455 2_676
O17 Ba2 O8 73.6(3) 2_666 2_676
O10 Ba2 O8 118.6(3) . 2_676
O7 Ba2 O16 119.3(3) 1_455 2_666
O2 Ba2 O16 111.3(3) 1_455 2_666
O17 Ba2 O16 74.9(3) 2_666 2_666
O10 Ba2 O16 78.5(3) . 2_666
O8 Ba2 O16 141.7(3) 2_676 2_666
O7 Ba2 O16 137.8(3) 1_455 .
O2 Ba2 O16 136.7(3) 1_455 .
O17 Ba2 O16 77.6(3) 2_666 .
O10 Ba2 O16 76.9(3) . .
O8 Ba2 O16 70.6(3) 2_676 .
O16 Ba2 O16 81.9(3) 2_666 .
O7 Ba2 O2 76.5(3) 1_455 2_666
O2 Ba2 O2 69.3(3) 1_455 2_666
O17 Ba2 O2 87.5(3) 2_666 2_666
O10 Ba2 O2 94.3(3) . 2_666
O8 Ba2 O2 144.3(3) 2_676 2_666
O16 Ba2 O2 53.4(3) 2_666 2_666
O16 Ba2 O2 135.2(3) . 2_666
O7 Ba2 P2 98.3(2) 1_455 2_666
O2 Ba2 P2 90.4(2) 1_455 2_666
O17 Ba2 P2 80.1(2) 2_666 2_666
O10 Ba2 P2 86.1(2) . 2_666
O8 Ba2 P2 153.3(2) 2_676 2_666
O16 Ba2 P2 26.6(2) 2_666 2_666
O16 Ba2 P2 108.5(2) . 2_666
O2 Ba2 P2 26.77(18) 2_666 2_666
O7 Ba2 Li1 106.6(4) 1_455 2_566
O2 Ba2 Li1 34.6(4) 1_455 2_566
O17 Ba2 Li1 34.9(4) 2_666 2_566
O10 Ba2 Li1 178.9(4) . 2_566
O8 Ba2 Li1 62.5(4) 2_676 2_566
O16 Ba2 Li1 100.9(4) 2_666 2_566
O16 Ba2 Li1 104.0(4) . 2_566
O2 Ba2 Li1 84.6(4) 2_666 2_566
P2 Ba2 Li1 93.0(4) 2_666 2_566
O7 Ba2 P3 84.8(2) 1_455 2_676
O2 Ba2 P3 85.76(19) 1_455 2_676
O17 Ba2 P3 94.23(19) 2_666 2_676
O10 Ba2 P3 99.7(2) . 2_676
O8 Ba2 P3 20.9(2) 2_676 2_676
O16 Ba2 P3 153.2(2) 2_666 2_676
O16 Ba2 P3 71.7(2) . 2_676
O2 Ba2 P3 152.25(18) 2_666 2_676
P2 Ba2 P3 174.08(7) 2_666 2_676
Li1 Ba2 P3 81.3(4) 2_566 2_676
O7 Ba2 P3 17.6(2) 1_455 1_455
O2 Ba2 P3 60.17(19) 1_455 1_455
O17 Ba2 P3 126.6(2) 2_666 1_455
O10 Ba2 P3 88.0(2) . 1_455
O8 Ba2 P3 83.7(2) 2_676 1_455
O16 Ba2 P3 133.3(2) 2_666 1_455
O16 Ba2 P3 138.2(2) . 1_455
O2 Ba2 P3 83.96(18) 2_666 1_455
P2 Ba2 P3 109.06(7) 2_666 1_455
Li1 Ba2 P3 91.7(4) 2_566 1_455
P3 Ba2 P3 72.81(8) 2_676 1_455
O9 Ba3 O20 136.0(3) 2_666 1_445
O9 Ba3 O6 66.2(3) 2_666 1_545
O20 Ba3 O6 133.1(3) 1_445 1_545
O9 Ba3 O7 93.9(3) 2_666 1_445
O20 Ba3 O7 81.1(3) 1_445 1_445
O6 Ba3 O7 145.3(3) 1_545 1_445
O9 Ba3 O14 143.0(3) 2_666 2_655
O20 Ba3 O14 75.0(3) 1_445 2_655
O6 Ba3 O14 77.4(3) 1_545 2_655
O7 Ba3 O14 113.7(3) 1_445 2_655
O9 Ba3 O10 76.0(3) 2_666 1_545
O20 Ba3 O10 138.3(3) 1_445 1_545
O6 Ba3 O10 78.8(3) 1_545 1_545
O7 Ba3 O10 68.6(3) 1_445 1_545
O14 Ba3 O10 91.2(3) 2_655 1_545
O9 Ba3 O13 73.8(3) 2_666 2_665
O20 Ba3 O13 65.7(3) 1_445 2_665
O6 Ba3 O13 96.4(3) 1_545 2_665
O7 Ba3 O13 105.3(3) 1_445 2_665
O14 Ba3 O13 118.2(3) 2_655 2_665
O10 Ba3 O13 148.7(3) 1_545 2_665
O9 Ba3 O18 135.5(3) 2_666 2_655
O20 Ba3 O18 82.0(3) 1_445 2_655
O6 Ba3 O18 107.8(3) 1_545 2_655
O7 Ba3 O18 65.8(3) 1_445 2_655
O14 Ba3 O18 50.3(3) 2_655 2_655
O10 Ba3 O18 59.9(3) 1_545 2_655
O13 Ba3 O18 147.7(3) 2_665 2_655
O9 Ba3 O4 100.6(2) 2_666 2_665
O20 Ba3 O4 66.2(3) 1_445 2_665
O6 Ba3 O4 69.4(3) 1_545 2_665
O7 Ba3 O4 144.9(3) 1_445 2_665
O14 Ba3 O4 71.1(2) 2_655 2_665
O10 Ba3 O4 146.0(3) 1_545 2_665
O13 Ba3 O4 50.3(2) 2_665 2_665
O18 Ba3 O4 118.9(3) 2_655 2_665
O9 Ba3 P6 146.7(2) 2_666 2_655
O20 Ba3 P6 77.3(2) 1_445 2_655
O6 Ba3 P6 92.7(2) 1_545 2_655
O7 Ba3 P6 89.9(2) 1_445 2_655
O14 Ba3 P6 25.08(19) 2_655 2_655
O10 Ba3 P6 74.7(2) 1_545 2_655
O13 Ba3 P6 136.63(19) 2_665 2_655
O18 Ba3 P6 25.26(19) 2_655 2_655
O4 Ba3 P6 94.98(17) 2_665 2_655
O9 Ba3 P1 88.4(2) 2_666 2_665
O20 Ba3 P1 61.3(2) 1_445 2_665
O6 Ba3 P1 84.3(2) 1_545 2_665
O7 Ba3 P1 125.06(19) 1_445 2_665
O14 Ba3 P1 94.6(2) 2_655 2_665
O10 Ba3 P1 160.4(2) 1_545 2_665
O13 Ba3 P1 24.64(17) 2_665 2_665
O18 Ba3 P1 136.0(2) 2_655 2_665
O4 Ba3 P1 25.81(16) 2_665 2_665
P6 Ba3 P1 116.13(7) 2_655 2_665
O9 Ba3 P3 91.5(2) 2_666 1_445
O20 Ba3 P3 66.9(2) 1_445 1_445
O6 Ba3 P3 157.1(2) 1_545 1_445
O7 Ba3 P3 23.96(19) 1_445 1_445
O14 Ba3 P3 123.7(2) 2_655 1_445
O10 Ba3 P3 91.0(2) 1_545 1_445
O13 Ba3 P3 81.74(18) 2_665 1_445
O18 Ba3 P3 83.9(2) 2_655 1_445
O4 Ba3 P3 122.98(17) 2_665 1_445
P6 Ba3 P3 104.40(7) 2_655 1_445
P1 Ba3 P3 101.20(7) 2_665 1_445
O13 P1 O12 112.1(5) . .
O13 P1 O4 110.5(5) . .
O12 P1 O4 113.4(5) . .
O13 P1 O1 107.7(5) . .
O12 P1 O1 105.8(5) . .
O4 P1 O1 106.9(5) . .
O13 P1 Ba1 53.5(4) . 2_765
O12 P1 Ba1 59.1(4) . 2_765
O4 P1 Ba1 124.9(4) . 2_765
O1 P1 Ba1 128.1(3) . 2_765
O13 P1 Ba3 51.7(4) . 2_665
O12 P1 Ba3 126.6(4) . 2_665
O4 P1 Ba3 59.3(3) . 2_665
O1 P1 Ba3 127.4(3) . 2_665
Ba1 P1 Ba3 81.96(7) 2_765 2_665
O9 P2 O2 113.0(5) . .
O9 P2 O16 114.2(6) . .
O2 P2 O16 111.4(5) . .
O9 P2 O3 103.5(5) . .
O2 P2 O3 106.2(5) . .
O16 P2 O3 107.8(5) . .
O9 P2 Li1 75.5(6) . 2_666
O2 P2 Li1 39.3(5) . 2_666
O16 P2 Li1 119.9(6) . 2_666
O3 P2 Li1 128.2(6) . 2_666
O9 P2 Ba2 135.4(4) . 2_666
O2 P2 Ba2 57.9(4) . 2_666
O16 P2 Ba2 53.5(4) . 2_666
O3 P2 Ba2 121.1(3) . 2_666
Li1 P2 Ba2 77.7(5) 2_666 2_666
O9 P2 Ba1 46.0(4) . 2_666
O2 P2 Ba1 119.0(4) . 2_666
O16 P2 Ba1 70.6(4) . 2_666
O3 P2 Ba1 132.2(3) . 2_666
Li1 P2 Ba1 84.7(4) 2_666 2_666
Ba2 P2 Ba1 96.81(8) 2_666 2_666
O8 P3 O7 116.4(6) . .
O8 P3 O3 107.4(5) . .
O7 P3 O3 111.7(5) . .
O8 P3 O11 105.9(5) . .
O7 P3 O11 109.8(5) . .
O3 P3 O11 104.9(5) . .
O8 P3 Ba3 71.8(4) . 1_665
O7 P3 Ba3 49.4(4) . 1_665
O3 P3 Ba3 149.7(4) . 1_665
O11 P3 Ba3 104.3(4) . 1_665
O8 P3 Ba2 40.6(4) . 2_676
O7 P3 Ba2 125.9(4) . 2_676
O3 P3 Ba2 67.6(3) . 2_676
O11 P3 Ba2 123.0(3) . 2_676
Ba3 P3 Ba2 102.55(7) 1_665 2_676
O8 P3 Ba2 121.8(4) . 1_655
O7 P3 Ba2 31.9(4) . 1_655
O3 P3 Ba2 80.9(3) . 1_655
O11 P3 Ba2 128.0(3) . 1_655
Ba3 P3 Ba2 74.86(6) 1_665 1_655
Ba2 P3 Ba2 107.19(7) 2_676 1_655
O10 P4 O17 118.0(6) . .
O10 P4 O11 106.8(5) . .
O17 P4 O11 112.3(5) . .
O10 P4 O5 109.0(6) . .
O17 P4 O5 105.2(5) . .
O11 P4 O5 104.7(5) . .
O10 P4 Ba1 81.8(4) . .
O17 P4 Ba1 58.0(4) . .
O11 P4 Ba1 169.9(4) . .
O5 P4 Ba1 76.7(3) . .
O6 P5 O20 112.8(6) . .
O6 P5 O19 112.5(6) . .
O20 P5 O19 112.2(6) . .
O6 P5 O5 107.2(5) . .
O20 P5 O5 108.0(6) . .
O19 P5 O5 103.5(5) . .
O6 P5 Ba1 52.0(4) . 1_565
O20 P5 Ba1 61.3(4) . 1_565
O19 P5 Ba1 139.6(4) . 1_565
O5 P5 Ba1 116.6(3) . 1_565
O18 P6 O14 112.3(6) . .
O18 P6 O15 114.1(7) . .
O14 P6 O15 110.8(6) . .
O18 P6 O1 109.1(5) . .
O14 P6 O1 104.4(5) . .
O15 P6 O1 105.5(5) . .
O18 P6 Li1 30.2(6) . 2_665
O14 P6 Li1 131.3(6) . 2_665
O15 P6 Li1 114.3(6) . 2_665
O1 P6 Li1 80.6(5) . 2_665
O18 P6 Ba3 59.7(4) . 2_655
O14 P6 Ba3 52.5(4) . 2_655
O15 P6 Ba3 133.0(4) . 2_655
O1 P6 Ba3 120.8(3) . 2_655
Li1 P6 Ba3 82.8(4) 2_665 2_655
O18 P6 Ba1 71.6(5) . 2_665
O14 P6 Ba1 123.3(4) . 2_665
O15 P6 Ba1 43.2(4) . 2_665
O1 P6 Ba1 128.6(3) . 2_665
Li1 P6 Ba1 81.5(4) 2_665 2_665
Ba3 P6 Ba1 103.98(8) 2_655 2_665
P1 O1 P6 127.1(6) . .
P2 O2 Li1 112.7(8) . 2_666
P2 O2 Ba2 132.7(5) . 1_655
Li1 O2 Ba2 96.5(7) 2_666 1_655
P2 O2 Ba2 95.4(4) . 2_666
Li1 O2 Ba2 107.7(8) 2_666 2_666
Ba2 O2 Ba2 110.7(3) 1_655 2_666
P3 O3 P2 132.1(6) . .
P1 O4 Pb2 126.6(5) . .
P1 O4 Ba3 94.9(4) . 2_665
Pb2 O4 Ba3 110.1(3) . 2_665
P4 O5 P5 131.0(6) . .
P5 O6 Ba1 101.9(5) . 1_565
P5 O6 Ba3 127.9(5) . 1_565
Ba1 O6 Ba3 110.8(3) 1_565 1_565
P3 O7 Ba2 130.5(5) . 1_655
P3 O7 Ba3 106.6(5) . 1_665
Ba2 O7 Ba3 110.0(3) 1_655 1_665
P3 O8 Ba2 118.6(5) . 2_676
P3 O8 Ba1 120.2(5) . 1_565
Ba2 O8 Ba1 104.8(3) 2_676 1_565
P2 O9 Ba1 110.3(5) . 2_666
P2 O9 Ba3 136.2(5) . 2_666
Ba1 O9 Ba3 113.1(3) 2_666 2_666
P4 O10 Ba2 128.5(5) . .
P4 O10 Ba3 120.3(5) . 1_565
Ba2 O10 Ba3 106.1(3) . 1_565
P3 O11 P4 139.2(6) . .
P1 O12 Pb2 137.1(5) . 2_765
P1 O12 Ba1 94.9(4) . 2_765
Pb2 O12 Ba1 114.1(3) 2_765 2_765
P1 O13 Li1 127.7(9) . 2_665
P1 O13 Ba1 101.0(4) . 2_765
Li1 O13 Ba1 104.0(7) 2_665 2_765
P1 O13 Ba3 103.7(4) . 2_665
Li1 O13 Ba3 111.3(8) 2_665 2_665
Ba1 O13 Ba3 107.5(3) 2_765 2_665
P6 O14 Pb1 121.9(6) . 1_545
P6 O14 Ba3 102.4(5) . 2_655
Pb1 O14 Ba3 101.8(3) 1_545 2_655
P6 O15 Pb2 124.3(6) . .
P6 O15 Ba1 114.1(6) . 2_665
Pb2 O15 Ba1 110.9(4) . 2_665
P2 O16 Ba2 99.9(5) . 2_666
P2 O16 Ba2 161.8(6) . .
Ba2 O16 Ba2 98.1(3) 2_666 .
P2 O16 Ba1 83.9(4) . 2_666
Ba2 O16 Ba1 115.3(3) 2_666 2_666
Ba2 O16 Ba1 90.8(3) . 2_666
P4 O17 Li1 127.7(9) . 1_655
P4 O17 Ba2 132.0(5) . 2_666
Li1 O17 Ba2 96.1(7) 1_655 2_666
P4 O17 Ba1 97.7(4) . .
Li1 O17 Ba1 94.1(7) 1_655 .
Ba2 O17 Ba1 97.5(3) 2_666 .
P6 O18 Li1 127.1(9) . 2_665
P6 O18 Ba3 95.0(5) . 2_655
Li1 O18 Ba3 121.0(9) 2_665 2_655
P5 O19 Pb2 137.8(6) . .
P5 O19 Pb1 106.9(5) . .
Pb2 O19 Pb1 110.8(4) . .
P5 O20 Ba3 155.2(6) . 1_665
P5 O20 Ba1 91.9(5) . 1_565
Ba3 O20 Ba1 106.1(3) 1_665 1_565

loop_
_geom_bond_atom_site_label_1
_geom_bond_atom_site_label_2
_geom_bond_distance
_geom_bond_site_symmetry_2
Li1 O18 1.94(2) 2_665
Li1 O13 2.01(2) 2_665
Li1 O2 2.04(2) 2_666
Li1 O17 2.05(2) 1_455
Li1 P2 2.97(2) 2_666
Li1 P6 3.07(2) 2_665
Li1 Ba2 3.57(2) 2_566
Li1 Ba1 3.83(2) 1_455
Li1 Ba2 3.97(2) .
Li1 Ba3 4.03(2) .
Pb1 O14 2.535(10) 1_565
Pb1 O14 2.535(10) 2_765
Pb1 O19 2.614(10) 2_775
Pb1 O19 2.614(10) .
Pb1 Ba3 4.1653(7) 2_665
Pb1 Ba3 4.1653(7) 1_665
Pb2 O19 2.410(10) .
Pb2 O4 2.419(9) .
Pb2 O12 2.424(9) 2_765
Pb2 O15 2.583(10) .
Ba1 O9 2.686(9) 2_666
Ba1 O6 2.703(10) 1_545
Ba1 O15 2.706(11) 2_665
Ba1 O8 2.798(10) 1_545
Ba1 O13 2.817(9) 2_765
Ba1 O20 2.946(11) 1_545
Ba1 O12 2.963(9) 2_765
Ba1 O17 3.095(9) .
Ba1 O16 3.321(10) 2_666
Ba1 P5 3.357(3) 1_545
Ba1 P1 3.439(3) 2_765
Ba1 P2 3.501(3) 2_666
Ba2 O7 2.614(9) 1_455
Ba2 O2 2.710(9) 1_455
Ba2 O17 2.711(9) 2_666
Ba2 O10 2.713(10) .
Ba2 O8 2.720(9) 2_676
Ba2 O16 2.723(10) 2_666
Ba2 O16 2.798(9) .
Ba2 O2 2.838(9) 2_666
Ba2 P2 3.337(3) 2_666
Ba2 Li1 3.57(2) 2_566
Ba2 P3 3.673(3) 2_676
Ba2 P3 3.759(3) 1_455
Ba3 O9 2.710(9) 2_666
Ba3 O20 2.758(10) 1_445
Ba3 O6 2.766(9) 1_545
Ba3 O7 2.792(9) 1_445
Ba3 O14 2.826(10) 2_655
Ba3 O10 2.832(9) 1_545
Ba3 O13 2.839(9) 2_665
Ba3 O18 3.015(11) 2_655
Ba3 O4 3.033(9) 2_665
Ba3 P6 3.478(3) 2_655
Ba3 P1 3.516(3) 2_665
Ba3 P3 3.523(3) 1_445
P1 O13 1.508(9) .
P1 O12 1.511(10) .
P1 O4 1.536(9) .
P1 O1 1.620(9) .
P1 Ba1 3.439(3) 2_765
P1 Ba3 3.516(3) 2_665
P2 O9 1.500(9) .
P2 O2 1.510(9) .
P2 O16 1.518(10) .
P2 O3 1.655(9) .
P2 Li1 2.97(2) 2_666
P2 Ba2 3.337(3) 2_666
P2 Ba1 3.501(3) 2_666
P3 O8 1.490(9) .
P3 O7 1.493(9) .
P3 O3 1.578(8) .
P3 O11 1.589(9) .
P3 Ba3 3.523(3) 1_665
P3 Ba2 3.673(3) 2_676
P3 Ba2 3.759(3) 1_655
P4 O10 1.484(10) .
P4 O17 1.497(9) .
P4 O11 1.592(9) .
P4 O5 1.598(9) .
P5 O6 1.509(9) .
P5 O20 1.511(10) .
P5 O19 1.514(9) .
P5 O5 1.624(9) .
P5 Ba1 3.357(3) 1_565
P6 O18 1.490(10) .
P6 O14 1.510(9) .
P6 O15 1.523(10) .
P6 O1 1.623(10) .
P6 Li1 3.07(2) 2_665
P6 Ba3 3.478(3) 2_655
P6 Ba1 3.607(3) 2_665
O2 Li1 2.04(2) 2_666
O2 Ba2 2.710(9) 1_655
O2 Ba2 2.838(9) 2_666
O4 Ba3 3.033(9) 2_665
O6 Ba1 2.703(10) 1_565
O6 Ba3 2.766(9) 1_565
O7 Ba2 2.614(9) 1_655
O7 Ba3 2.792(9) 1_665
O8 Ba2 2.720(9) 2_676
O8 Ba1 2.798(10) 1_565
O9 Ba1 2.686(9) 2_666
O9 Ba3 2.710(9) 2_666
O10 Ba3 2.832(9) 1_565
O12 Pb2 2.424(9) 2_765
O12 Ba1 2.963(9) 2_765
O13 Li1 2.01(2) 2_665
O13 Ba1 2.817(9) 2_765
O13 Ba3 2.839(9) 2_665
O14 Pb1 2.535(10) 1_545
O14 Ba3 2.826(10) 2_655
O15 Ba1 2.706(11) 2_665
O16 Ba2 2.723(10) 2_666
O16 Ba1 3.321(10) 2_666
O17 Li1 2.05(2) 1_655
O17 Ba2 2.711(9) 2_666
O18 Li1 1.94(2) 2_665
O18 Ba3 3.015(11) 2_655
O20 Ba3 2.758(10) 1_665
O20 Ba1 2.946(11) 1_565

loop_
_geom_torsion_atom_site_label_1
_geom_torsion_atom_site_label_2
_geom_torsion_atom_site_label_3
_geom_torsion_atom_site_label_4
_geom_torsion
_geom_torsion_site_symmetry_1
_geom_torsion_site_symmetry_4
O9 Ba1 P4 O10 -29.0(4) 2_666 .
O6 Ba1 P4 O10 49.5(8) 1_545 .
O15 Ba1 P4 O10 66.1(5) 2_665 .
O8 Ba1 P4 O10 -116.3(4) 1_545 .
O13 Ba1 P4 O10 178.8(4) 2_765 .
O20 Ba1 P4 O10 -178.0(5) 1_545 .
O12 Ba1 P4 O10 128.5(4) 2_765 .
O17 Ba1 P4 O10 -130.4(6) . .
O16 Ba1 P4 O10 -56.3(4) 2_666 .
P5 Ba1 P4 O10 161.6(4) 1_545 .
P1 Ba1 P4 O10 154.1(4) 2_765 .
P2 Ba1 P4 O10 -38.5(4) 2_666 .
O9 Ba1 P4 O17 101.4(5) 2_666 .
O6 Ba1 P4 O17 179.9(8) 1_545 .
O15 Ba1 P4 O17 -163.5(5) 2_665 .
O8 Ba1 P4 O17 14.1(5) 1_545 .
O13 Ba1 P4 O17 -50.8(5) 2_765 .
O20 Ba1 P4 O17 -47.6(5) 1_545 .
O12 Ba1 P4 O17 -101.1(5) 2_765 .
O16 Ba1 P4 O17 74.1(5) 2_666 .
P5 Ba1 P4 O17 -68.0(5) 1_545 .
P1 Ba1 P4 O17 -75.5(4) 2_765 .
P2 Ba1 P4 O17 91.9(4) 2_666 .
O9 Ba1 P4 O11 120(2) 2_666 .
O6 Ba1 P4 O11 -161(2) 1_545 .
O15 Ba1 P4 O11 -145(2) 2_665 .
O8 Ba1 P4 O11 33(2) 1_545 .
O13 Ba1 P4 O11 -32(2) 2_765 .
O20 Ba1 P4 O11 -29(2) 1_545 .
O12 Ba1 P4 O11 -82(2) 2_765 .
O17 Ba1 P4 O11 19(2) . .
O16 Ba1 P4 O11 93(2) 2_666 .
P5 Ba1 P4 O11 -49(2) 1_545 .
P1 Ba1 P4 O11 -57(2) 2_765 .
P2 Ba1 P4 O11 111(2) 2_666 .
O9 Ba1 P4 O5 -140.8(5) 2_666 .
O6 Ba1 P4 O5 -62.3(8) 1_545 .
O15 Ba1 P4 O5 -45.7(5) 2_665 .
O8 Ba1 P4 O5 131.9(5) 1_545 .
O13 Ba1 P4 O5 67.0(4) 2_765 .
O20 Ba1 P4 O5 70.2(5) 1_545 .
O12 Ba1 P4 O5 16.7(4) 2_765 .
O17 Ba1 P4 O5 117.8(6) . .
O16 Ba1 P4 O5 -168.1(4) 2_666 .
P5 Ba1 P4 O5 49.8(5) 1_545 .
P1 Ba1 P4 O5 42.3(4) 2_765 .
P2 Ba1 P4 O5 -150.3(4) 2_666 .
O13 P1 O1 P6 -42.8(8) . .
O12 P1 O1 P6 -162.9(7) . .
O4 P1 O1 P6 76.0(8) . .
Ba1 P1 O1 P6 -100.0(6) 2_765 .
Ba3 P1 O1 P6 12.1(9) 2_665 .
O18 P6 O1 P1 57.9(9) . .
O14 P6 O1 P1 178.0(7) . .
O15 P6 O1 P1 -65.1(8) . .
Li1 P6 O1 P1 47.7(8) 2_665 .
Ba3 P6 O1 P1 123.4(5) 2_655 .
Ba1 P6 O1 P1 -23.4(9) 2_665 .
O9 P2 O2 Li1 18.6(10) . 2_666
O16 P2 O2 Li1 -111.5(9) . 2_666
O3 P2 O2 Li1 131.4(9) . 2_666
Ba2 P2 O2 Li1 -111.7(9) 2_666 2_666
Ba1 P2 O2 Li1 -32.6(10) 2_666 2_666
O9 P2 O2 Ba2 -105.0(7) . 1_655
O16 P2 O2 Ba2 124.9(7) . 1_655
O3 P2 O2 Ba2 7.8(8) . 1_655
Li1 P2 O2 Ba2 -123.6(12) 2_666 1_655
Ba2 P2 O2 Ba2 124.7(7) 2_666 1_655
Ba1 P2 O2 Ba2 -156.1(4) 2_666 1_655
O9 P2 O2 Ba2 130.3(4) . 2_666
O16 P2 O2 Ba2 0.2(5) . 2_666
O3 P2 O2 Ba2 -116.9(4) . 2_666
Li1 P2 O2 Ba2 111.7(9) 2_666 2_666
Ba1 P2 O2 Ba2 79.1(3) 2_666 2_666
O8 P3 O3 P2 178.8(7) . .
O7 P3 O3 P2 -52.3(9) . .
O11 P3 O3 P2 66.5(8) . .
Ba3 P3 O3 P2 -97.4(9) 1_665 .
Ba2 P3 O3 P2 -173.5(8) 2_676 .
Ba2 P3 O3 P2 -60.6(7) 1_655 .
O9 P2 O3 P3 174.0(8) . .
O2 P2 O3 P3 54.8(9) . .
O16 P2 O3 P3 -64.7(9) . .
Li1 P2 O3 P3 92.0(9) 2_666 .
Ba2 P2 O3 P3 -7.1(9) 2_666 .
Ba1 P2 O3 P3 -144.3(5) 2_666 .
O13 P1 O4 Pb2 112.5(6) . .
O12 P1 O4 Pb2 -120.6(6) . .
O1 P1 O4 Pb2 -4.4(7) . .
Ba1 P1 O4 Pb2 171.7(3) 2_765 .
Ba3 P1 O4 Pb2 119.5(6) 2_665 .
O13 P1 O4 Ba3 -7.0(5) . 2_665
O12 P1 O4 Ba3 119.9(4) . 2_665
O1 P1 O4 Ba3 -123.9(4) . 2_665
Ba1 P1 O4 Ba3 52.2(4) 2_765 2_665
O19 Pb2 O4 P1 150.9(7) . .
O12 Pb2 O4 P1 57.0(6) 2_765 .
O15 Pb2 O4 P1 -33.0(6) . .
O19 Pb2 O4 Ba3 -96.5(3) . 2_665
O12 Pb2 O4 Ba3 169.6(3) 2_765 2_665
O15 Pb2 O4 Ba3 79.6(3) . 2_665
O10 P4 O5 P5 91.9(9) . .
O17 P4 O5 P5 -140.7(9) . .
O11 P4 O5 P5 -22.1(10) . .
Ba1 P4 O5 P5 168.2(9) . .
O6 P5 O5 P4 -55.7(10) . .
O20 P5 O5 P4 66.2(10) . .
O19 P5 O5 P4 -174.8(9) . .
Ba1 P5 O5 P4 -0.1(10) 1_565 .
O20 P5 O6 Ba1 -8.1(6) . 1_565
O19 P5 O6 Ba1 -136.2(5) . 1_565
O5 P5 O6 Ba1 110.7(5) . 1_565
O20 P5 O6 Ba3 -136.7(6) . 1_565
O19 P5 O6 Ba3 95.1(7) . 1_565
O5 P5 O6 Ba3 -17.9(8) . 1_565
Ba1 P5 O6 Ba3 -128.6(8) 1_565 1_565
O8 P3 O7 Ba2 108.5(7) . 1_655
O3 P3 O7 Ba2 -15.5(9) . 1_655
O11 P3 O7 Ba2 -131.3(6) . 1_655
Ba3 P3 O7 Ba2 136.5(9) 1_665 1_655
Ba2 P3 O7 Ba2 61.9(8) 2_676 1_655
O8 P3 O7 Ba3 -28.0(7) . 1_665
O3 P3 O7 Ba3 -151.9(4) . 1_665
O11 P3 O7 Ba3 92.2(5) . 1_665
Ba2 P3 O7 Ba3 -74.6(5) 2_676 1_665
Ba2 P3 O7 Ba3 -136.5(9) 1_655 1_665
O7 P3 O8 Ba2 -115.2(6) . 2_676
O3 P3 O8 Ba2 10.9(7) . 2_676
O11 P3 O8 Ba2 122.5(5) . 2_676
Ba3 P3 O8 Ba2 -137.3(6) 1_665 2_676
Ba2 P3 O8 Ba2 -79.1(6) 1_655 2_676
O7 P3 O8 Ba1 113.9(6) . 1_565
O3 P3 O8 Ba1 -120.0(5) . 1_565
O11 P3 O8 Ba1 -8.4(7) . 1_565
Ba3 P3 O8 Ba1 91.8(5) 1_665 1_565
Ba2 P3 O8 Ba1 -130.9(8) 2_676 1_565
Ba2 P3 O8 Ba1 150.0(3) 1_655 1_565
O2 P2 O9 Ba1 -108.8(5) . 2_666
O16 P2 O9 Ba1 19.8(7) . 2_666
O3 P2 O9 Ba1 136.7(4) . 2_666
Li1 P2 O9 Ba1 -96.8(6) 2_666 2_666
Ba2 P2 O9 Ba1 -41.9(8) 2_666 2_666
O2 P2 O9 Ba3 62.3(9) . 2_666
O16 P2 O9 Ba3 -169.1(6) . 2_666
O3 P2 O9 Ba3 -52.2(8) . 2_666
Li1 P2 O9 Ba3 74.3(8) 2_666 2_666
Ba2 P2 O9 Ba3 129.2(5) 2_666 2_666
Ba1 P2 O9 Ba3 171.1(10) 2_666 2_666
O17 P4 O10 Ba2 49.7(8) . .
O11 P4 O10 Ba2 -77.9(7) . .
O5 P4 O10 Ba2 169.5(5) . .
Ba1 P4 O10 Ba2 96.8(6) . .
O17 P4 O10 Ba3 -159.3(5) . 1_565
O11 P4 O10 Ba3 73.1(6) . 1_565
O5 P4 O10 Ba3 -39.5(7) . 1_565
Ba1 P4 O10 Ba3 -112.3(5) . 1_565
O7 Ba2 O10 P4 166.0(7) 1_455 .
O2 Ba2 O10 P4 -179.1(5) 1_455 .
O17 Ba2 O10 P4 -27.7(10) 2_666 .
O8 Ba2 O10 P4 75.1(7) 2_676 .
O16 Ba2 O10 P4 -68.2(7) 2_666 .
O16 Ba2 O10 P4 16.0(6) . .
O2 Ba2 O10 P4 -119.5(7) 2_666 .
P2 Ba2 O10 P4 -94.0(7) 2_666 .
Li1 Ba2 O10 P4 -127(23) 2_566 .
P3 Ba2 O10 P4 84.5(7) 2_676 .
P3 Ba2 O10 P4 156.7(7) 1_455 .
O7 Ba2 O10 Ba3 11.9(3) 1_455 1_565
O2 Ba2 O10 Ba3 26.8(6) 1_455 1_565
O17 Ba2 O10 Ba3 178.2(3) 2_666 1_565
O8 Ba2 O10 Ba3 -79.1(4) 2_676 1_565
O16 Ba2 O10 Ba3 137.6(3) 2_666 1_565
O16 Ba2 O10 Ba3 -138.1(4) . 1_565
O2 Ba2 O10 Ba3 86.3(3) 2_666 1_565
P2 Ba2 O10 Ba3 111.8(3) 2_666 1_565
Li1 Ba2 O10 Ba3 79(23) 2_566 1_565
P3 Ba2 O10 Ba3 -69.6(3) 2_676 1_565
P3 Ba2 O10 Ba3 2.6(3) 1_455 1_565
O8 P3 O11 P4 151.6(9) . .
O7 P3 O11 P4 25.3(11) . .
O3 P3 O11 P4 -94.9(10) . .
Ba3 P3 O11 P4 76.8(9) 1_665 .
Ba2 P3 O11 P4 -167.6(7) 2_676 .
Ba2 P3 O11 P4 -5.0(12) 1_655 .
O10 P4 O11 P3 141.9(9) . .
O17 P4 O11 P3 11.1(11) . .
O5 P4 O11 P3 -102.6(10) . .
Ba1 P4 O11 P3 -6(3) . .
O13 P1 O12 Pb2 -125.8(7) . 2_765
O4 P1 O12 Pb2 108.2(8) . 2_765
O1 P1 O12 Pb2 -8.7(9) . 2_765
Ba1 P1 O12 Pb2 -133.9(9) 2_765 2_765
Ba3 P1 O12 Pb2 176.3(4) 2_665 2_765
O13 P1 O12 Ba1 8.1(5) . 2_765
O4 P1 O12 Ba1 -117.9(4) . 2_765
O1 P1 O12 Ba1 125.3(4) . 2_765
Ba3 P1 O12 Ba1 -49.7(5) 2_665 2_765
O12 P1 O13 Li1 108.8(11) . 2_665
O4 P1 O13 Li1 -123.6(11) . 2_665
O1 P1 O13 Li1 -7.1(12) . 2_665
Ba1 P1 O13 Li1 117.5(11) 2_765 2_665
Ba3 P1 O13 Li1 -131.2(12) 2_665 2_665
O12 P1 O13 Ba1 -8.7(6) . 2_765
O4 P1 O13 Ba1 118.9(4) . 2_765
O1 P1 O13 Ba1 -124.6(4) . 2_765
Ba3 P1 O13 Ba1 111.3(4) 2_665 2_765
O12 P1 O13 Ba3 -119.9(5) . 2_665
O4 P1 O13 Ba3 7.7(6) . 2_665
O1 P1 O13 Ba3 124.1(4) . 2_665
Ba1 P1 O13 Ba3 -111.3(4) 2_765 2_665
O18 P6 O14 Pb1 112.6(7) . 1_545
O15 P6 O14 Pb1 -118.5(6) . 1_545
O1 P6 O14 Pb1 -5.4(7) . 1_545
Li1 P6 O14 Pb1 84.7(9) 2_665 1_545
Ba3 P6 O14 Pb1 112.6(7) 2_655 1_545
Ba1 P6 O14 Pb1 -165.4(3) 2_665 1_545
O18 P6 O14 Ba3 0.0(7) . 2_655
O15 P6 O14 Ba3 128.9(5) . 2_655
O1 P6 O14 Ba3 -118.0(4) . 2_655
Li1 P6 O14 Ba3 -27.9(9) 2_665 2_655
Ba1 P6 O14 Ba3 82.0(4) 2_665 2_655
O18 P6 O15 Pb2 -130.2(7) . .
O14 P6 O15 Pb2 101.9(7) . .
O1 P6 O15 Pb2 -10.5(8) . .
Li1 P6 O15 Pb2 -97.0(8) 2_665 .
Ba3 P6 O15 Pb2 159.6(3) 2_655 .
Ba1 P6 O15 Pb2 -141.1(10) 2_665 .
O18 P6 O15 Ba1 10.9(8) . 2_665
O14 P6 O15 Ba1 -117.0(6) . 2_665
O1 P6 O15 Ba1 130.6(5) . 2_665
Li1 P6 O15 Ba1 44.1(7) 2_665 2_665
Ba3 P6 O15 Ba1 -59.3(8) 2_655 2_665
O19 Pb2 O15 P6 53.9(14) . .
O4 Pb2 O15 P6 42.9(7) . .
O12 Pb2 O15 P6 -42.4(7) 2_765 .
O19 Pb2 O15 Ba1 -88.3(9) . 2_665
O4 Pb2 O15 Ba1 -99.3(4) . 2_665
O12 Pb2 O15 Ba1 175.5(4) 2_765 2_665
O9 P2 O16 Ba2 -129.7(5) . 2_666
O2 P2 O16 Ba2 -0.2(6) . 2_666
O3 P2 O16 Ba2 115.9(4) . 2_666
Li1 P2 O16 Ba2 -43.0(7) 2_666 2_666
Ba1 P2 O16 Ba2 -114.6(3) 2_666 2_666
O9 P2 O16 Ba2 59(2) . .
O2 P2 O16 Ba2 -171.8(17) . .
O3 P2 O16 Ba2 -55.7(19) . .
Li1 P2 O16 Ba2 145.4(17) 2_666 .
Ba2 P2 O16 Ba2 -172(2) 2_666 .
Ba1 P2 O16 Ba2 73.7(18) 2_666 .
O9 P2 O16 Ba1 -15.0(5) . 2_666
O2 P2 O16 Ba1 114.5(4) . 2_666
O3 P2 O16 Ba1 -129.4(4) . 2_666
Li1 P2 O16 Ba1 71.7(6) 2_666 2_666
Ba2 P2 O16 Ba1 114.6(3) 2_666 2_666
O7 Ba2 O16 P2 46(2) 1_455 .
O2 Ba2 O16 P2 -75.7(19) 1_455 .
O17 Ba2 O16 P2 -112.0(19) 2_666 .
O10 Ba2 O16 P2 91.7(18) . .
O8 Ba2 O16 P2 -35.3(18) 2_676 .
O16 Ba2 O16 P2 172(2) 2_666 .
O2 Ba2 O16 P2 174.6(17) 2_666 .
P2 Ba2 O16 P2 172.9(18) 2_666 .
Li1 Ba2 O16 P2 -89.0(19) 2_566 .
P3 Ba2 O16 P2 -13.3(18) 2_676 .
P3 Ba2 O16 P2 20(2) 1_455 .
O7 Ba2 O16 Ba2 -125.3(4) 1_455 2_666
O2 Ba2 O16 Ba2 112.6(4) 1_455 2_666
O17 Ba2 O16 Ba2 76.3(3) 2_666 2_666
O10 Ba2 O16 Ba2 -80.0(3) . 2_666
O8 Ba2 O16 Ba2 153.0(4) 2_676 2_666
O16 Ba2 O16 Ba2 0.0 2_666 2_666
O2 Ba2 O16 Ba2 2.9(5) 2_666 2_666
P2 Ba2 O16 Ba2 1.2(3) 2_666 2_666
Li1 Ba2 O16 Ba2 99.3(5) 2_566 2_666
P3 Ba2 O16 Ba2 175.0(3) 2_676 2_666
P3 Ba2 O16 Ba2 -151.72(13) 1_455 2_666
O7 Ba2 O16 Ba1 119.0(4) 1_455 2_666
O2 Ba2 O16 Ba1 -3.0(5) 1_455 2_666
O17 Ba2 O16 Ba1 -39.4(2) 2_666 2_666
O10 Ba2 O16 Ba1 164.3(3) . 2_666
O8 Ba2 O16 Ba1 37.3(2) 2_676 2_666
O16 Ba2 O16 Ba1 -115.7(3) 2_666 2_666
O2 Ba2 O16 Ba1 -112.8(3) 2_666 2_666
P2 Ba2 O16 Ba1 -114.44(16) 2_666 2_666
Li1 Ba2 O16 Ba1 -16.4(5) 2_566 2_666
P3 Ba2 O16 Ba1 59.33(15) 2_676 2_666
P3 Ba2 O16 Ba1 92.6(3) 1_455 2_666
O10 P4 O17 Li1 159.9(10) . 1_655
O11 P4 O17 Li1 -75.2(11) . 1_655
O5 P4 O17 Li1 38.2(11) . 1_655
Ba1 P4 O17 Li1 101.3(10) . 1_655
O10 P4 O17 Ba2 -48.9(9) . 2_666
O11 P4 O17 Ba2 76.0(8) . 2_666
O5 P4 O17 Ba2 -170.6(6) . 2_666
Ba1 P4 O17 Ba2 -107.5(7) . 2_666
O10 P4 O17 Ba1 58.6(6) . .
O11 P4 O17 Ba1 -176.5(4) . .
O5 P4 O17 Ba1 -63.1(5) . .
O9 Ba1 O17 P4 -88.3(5) 2_666 .
O6 Ba1 O17 P4 -179.9(18) 1_545 .
O15 Ba1 O17 P4 18.3(5) 2_665 .
O8 Ba1 O17 P4 -164.6(5) 1_545 .
O13 Ba1 O17 P4 121.7(5) 2_765 .
O20 Ba1 O17 P4 146.2(4) 1_545 .
O12 Ba1 O17 P4 79.5(4) 2_765 .
O16 Ba1 O17 P4 -95.8(4) 2_666 .
P5 Ba1 O17 P4 154.4(2) 1_545 .
P1 Ba1 O17 P4 100.9(4) 2_765 .
P2 Ba1 O17 P4 -87.5(4) 2_666 .
O9 Ba1 O17 Li1 142.8(7) 2_666 1_655
O6 Ba1 O17 Li1 51(2) 1_545 1_655
O15 Ba1 O17 Li1 -110.6(7) 2_665 1_655
O8 Ba1 O17 Li1 66.5(7) 1_545 1_655
O13 Ba1 O17 Li1 -7.2(7) 2_765 1_655
O20 Ba1 O17 Li1 17.3(8) 1_545 1_655
O12 Ba1 O17 Li1 -49.4(7) 2_765 1_655
O16 Ba1 O17 Li1 135.3(8) 2_666 1_655
P5 Ba1 O17 Li1 25.5(8) 1_545 1_655
P1 Ba1 O17 Li1 -28.0(7) 2_765 1_655
P2 Ba1 O17 Li1 143.6(7) 2_666 1_655
O9 Ba1 O17 Ba2 46.1(4) 2_666 2_666
O6 Ba1 O17 Ba2 -45(2) 1_545 2_666
O15 Ba1 O17 Ba2 152.7(3) 2_665 2_666
O8 Ba1 O17 Ba2 -30.2(3) 1_545 2_666
O13 Ba1 O17 Ba2 -103.9(3) 2_765 2_666
O20 Ba1 O17 Ba2 -79.4(4) 1_545 2_666
O12 Ba1 O17 Ba2 -146.1(3) 2_765 2_666
O16 Ba1 O17 Ba2 38.6(2) 2_666 2_666
P5 Ba1 O17 Ba2 -71.2(4) 1_545 2_666
P1 Ba1 O17 Ba2 -124.7(2) 2_765 2_666
P2 Ba1 O17 Ba2 46.9(2) 2_666 2_666
O14 P6 O18 Li1 -135.6(12) . 2_665
O15 P6 O18 Li1 97.3(13) . 2_665
O1 P6 O18 Li1 -20.3(14) . 2_665
Ba3 P6 O18 Li1 -135.5(14) 2_655 2_665
Ba1 P6 O18 Li1 105.2(13) 2_665 2_665
O14 P6 O18 Ba3 0.0(6) . 2_655
O15 P6 O18 Ba3 -127.2(5) . 2_655
O1 P6 O18 Ba3 115.2(4) . 2_655
Li1 P6 O18 Ba3 135.5(14) 2_665 2_655
Ba1 P6 O18 Ba3 -119.3(3) 2_665 2_655
O6 P5 O19 Pb2 -83.7(9) . .
O20 P5 O19 Pb2 147.8(8) . .
O5 P5 O19 Pb2 31.7(10) . .
Ba1 P5 O19 Pb2 -140.9(5) 1_565 .
O6 P5 O19 Pb1 123.6(5) . .
O20 P5 O19 Pb1 -4.9(7) . .
O5 P5 O19 Pb1 -121.0(5) . .
Ba1 P5 O19 Pb1 66.4(7) 1_565 .
O4 Pb2 O19 P5 -149.4(10) . .
O12 Pb2 O19 P5 -64.8(9) 2_765 .
O15 Pb2 O19 P5 -160.4(8) . .
O4 Pb2 O19 Pb1 2.6(3) . .
O12 Pb2 O19 Pb1 87.2(4) 2_765 .
O15 Pb2 O19 Pb1 -8.4(12) . .
O14 Pb1 O19 P5 -119.5(6) 1_565 .
O14 Pb1 O19 P5 60.5(6) 2_765 .
O19 Pb1 O19 P5 44(100) 2_775 .
Ba3 Pb1 O19 P5 -159.4(5) 2_665 .
Ba3 Pb1 O19 P5 20.6(5) 1_665 .
O14 Pb1 O19 Pb2 79.7(4) 1_565 .
O14 Pb1 O19 Pb2 -100.3(4) 2_765 .
O19 Pb1 O19 Pb2 -117(100) 2_775 .
Ba3 Pb1 O19 Pb2 39.9(3) 2_665 .
Ba3 Pb1 O19 Pb2 -140.1(3) 1_665 .
O6 P5 O20 Ba3 144.7(14) . 1_665
O19 P5 O20 Ba3 -87.0(15) . 1_665
O5 P5 O20 Ba3 26.4(16) . 1_665
Ba1 P5 O20 Ba3 137.4(16) 1_565 1_665
O6 P5 O20 Ba1 7.3(6) . 1_565
O19 P5 O20 Ba1 135.6(5) . 1_565
O5 P5 O20 Ba1 -111.0(4) . 1_565
